data_4112128
loop_
_publ_author_name
'William J. Evans'
'David S. Lee'
'Joseph W. Ziller'

_publ_section_title
;
 Reduction of Dinitrogen to Planar Bimetallic M2(\m-\h2:\h2-N2) Complexes
 of Y, Ho, Tm, and Lu Using the K/Ln[N(SiMe3)2]3 Reduction System
;
_journal_name_full 'Journal of the American Chemical Society'
_journal_page_first 454
_journal_page_last 455
_journal_paper_doi 10.1021/ja036923m
_journal_volume 126
_journal_year 2004
_chemical_formula_sum 'C32 H88 Lu2 N6 O2 Si8'
_chemical_formula_weight 1163.74
_chemical_name_systematic
; 
 ? 
;
_space_group_IT_number 14
_symmetry_cell_setting monoclinic
_symmetry_space_group_name_Hall '-P 2yn'
_symmetry_space_group_name_H-M 'P 1 21/n 1'
_atom_sites_solution_hydrogens geom
_atom_sites_solution_primary direct
_atom_sites_solution_secondary difmap
_audit_creation_method SHELXTL
_cell_angle_alpha 90.00
_cell_angle_beta 112.7590(10)
_cell_angle_gamma 90.00
_cell_formula_units_Z 2
_cell_length_a 10.7686(4)
_cell_length_b 23.4769(9)
_cell_length_c 11.4898(4)
_cell_measurement_temperature 173(2)
_cell_volume 2678.61(17)
_computing_cell_refinement 'Bruker SMART/SAINT'
_computing_data_collection 'Bruker SMART'
_computing_data_reduction 'Bruker SAINT'
_computing_molecular_graphics 'Bruker SHELXTL'
_computing_publication_material 'Bruker SHELXTL'
_computing_structure_refinement 'Bruker SHELXTL'
_computing_structure_solution 'Bruker SHELXTL'
_diffrn_ambient_temperature 173(2)
_diffrn_measured_fraction_theta_full 0.972
_diffrn_measured_fraction_theta_max 0.972
_diffrn_measurement_device_type 'CCD area detector'
_diffrn_measurement_method 'omega scans'
_diffrn_radiation_monochromator graphite
_diffrn_radiation_source 'sealed tube'
_diffrn_radiation_type MoK\a
_diffrn_radiation_wavelength 0.71073
_diffrn_reflns_av_R_equivalents 0.0253
_diffrn_reflns_av_sigmaI/netI 0.0197
_diffrn_reflns_limit_h_max 14
_diffrn_reflns_limit_h_min -14
_diffrn_reflns_limit_k_max 31
_diffrn_reflns_limit_k_min -30
_diffrn_reflns_limit_l_max 15
_diffrn_reflns_limit_l_min -15
_diffrn_reflns_number 27999
_diffrn_reflns_theta_full 28.31
_diffrn_reflns_theta_max 28.31
_diffrn_reflns_theta_min 2.11
_diffrn_standards_decay_% '< 1.0'
_diffrn_standards_interval_count 'initial 50 frames recollected'
_diffrn_standards_number '50 frames'
_exptl_absorpt_coefficient_mu 3.874
_exptl_absorpt_correction_T_max 0.4828
_exptl_absorpt_correction_T_min 0.3442
_exptl_absorpt_correction_type multi-scan
_exptl_absorpt_process_details 'Bruker SADABS'
_exptl_crystal_colour colorless
_exptl_crystal_density_diffrn 1.443
_exptl_crystal_density_meas ?
_exptl_crystal_description prism
_exptl_crystal_F_000 1184
_exptl_crystal_size_max 0.35
_exptl_crystal_size_mid 0.33
_exptl_crystal_size_min 0.22
_refine_diff_density_max 0.576
_refine_diff_density_min -0.837
_refine_diff_density_rms 0.083
_refine_ls_extinction_coef 0.00063(6)
_refine_ls_extinction_expression Fc^*^=kFc[1+0.001xFc^2^\l^3^/sin(2\q)]^-1/4^
_refine_ls_extinction_method SHELXTL
_refine_ls_goodness_of_fit_ref 1.091
_refine_ls_hydrogen_treatment constr
_refine_ls_matrix_type full
_refine_ls_number_parameters 227
_refine_ls_number_reflns 6496
_refine_ls_number_restraints 0
_refine_ls_restrained_S_all 1.091
_refine_ls_R_factor_all 0.0235
_refine_ls_R_factor_gt 0.0207
_refine_ls_shift/su_max 0.002
_refine_ls_shift/su_mean 0.000
_refine_ls_structure_factor_coef Fsqd
_refine_ls_weighting_details 'calc w=1/[\s^2^(Fo^2^)+(0.0130P)^2^+4.1455P] where P=(Fo^2^+2Fc^2^)/3'
_refine_ls_weighting_scheme calc
_refine_ls_wR_factor_gt 0.0448
_refine_ls_wR_factor_ref 0.0457
_reflns_number_gt 6042
_reflns_number_total 6496
_reflns_threshold_expression >2sigma(I)
_cod_data_source_file ja036923msi20030626_074320_1.cif
_cod_data_source_block dl6(213481)
_cod_depositor_comments
;
The following automatic conversions were performed:

'_exptl_crystal_density_meas' value 'none' was changed to '?' - the
value is perceived as not measured.

Automatic conversion script
Id: cif_fix_values 3008 2015-01-20 13:52:24Z robertas 
;
_cod_database_code 4112128

loop_
_symmetry_equiv_pos_as_xyz
'x, y, z'
'-x+1/2, y+1/2, -z+1/2'
'-x, -y, -z'
'x-1/2, -y-1/2, z-1/2'

loop_
_atom_site_label
_atom_site_type_symbol
_atom_site_fract_x
_atom_site_fract_y
_atom_site_fract_z
_atom_site_U_iso_or_equiv
_atom_site_adp_type
_atom_site_occupancy
_atom_site_symmetry_multiplicity
_atom_site_calc_flag
_atom_site_refinement_flags
Lu1 Lu 0.449173(9) 0.086714(4) 0.527686(9) 0.01498(4) Uani 1 1 d .
Si1 Si 0.51009(7) 0.17376(3) 0.32060(6) 0.01923(13) Uani 1 1 d .
Si2 Si 0.24324(8) 0.11360(3) 0.22675(7) 0.02630(16) Uani 1 1 d .
Si3 Si 0.26012(7) 0.16961(3) 0.63188(7) 0.02334(14) Uani 1 1 d .
Si4 Si 0.25610(7) 0.04656(3) 0.69478(6) 0.01929(13) Uani 1 1 d .
O1 O 0.63599(17) 0.10778(8) 0.70899(17) 0.0251(4) Uani 1 1 d .
N1 N 0.3958(2) 0.12897(8) 0.34448(18) 0.0175(4) Uani 1 1 d .
N2 N 0.3071(2) 0.10054(8) 0.62188(18) 0.0171(4) Uani 1 1 d .
N3 N 0.4367(2) -0.00562(9) 0.4747(2) 0.0260(5) Uani 1 1 d .
C1 C 0.5568(3) 0.15221(13) 0.1854(3) 0.0340(6) Uani 1 1 d .
H1A H 0.5869 0.1125 0.1962 0.051 Uiso 1 1 calc R
H1B H 0.6297 0.1767 0.1835 0.051 Uiso 1 1 calc R
H1C H 0.4782 0.1562 0.1060 0.051 Uiso 1 1 calc R
C2 C 0.4539(3) 0.25015(11) 0.2934(3) 0.0296(6) Uani 1 1 d .
H2A H 0.4285 0.2631 0.3622 0.044 Uiso 1 1 calc R
H2B H 0.3763 0.2534 0.2130 0.044 Uiso 1 1 calc R
H2C H 0.5277 0.2738 0.2907 0.044 Uiso 1 1 calc R
C3 C 0.6698(3) 0.17311(12) 0.4663(3) 0.0277(6) Uani 1 1 d .
H3A H 0.6499 0.1842 0.5395 0.042 Uiso 1 1 calc R
H3B H 0.7343 0.2000 0.4558 0.042 Uiso 1 1 calc R
H3C H 0.7085 0.1347 0.4795 0.042 Uiso 1 1 calc R
C4 C 0.1491(5) 0.1782(2) 0.1456(6) 0.126(3) Uani 1 1 d .
H4A H 0.2042 0.2001 0.1108 0.188 Uiso 1 1 calc R
H4B H 0.1283 0.2017 0.2061 0.188 Uiso 1 1 calc R
H4C H 0.0651 0.1667 0.0770 0.188 Uiso 1 1 calc R
C5 C 0.2606(5) 0.0664(3) 0.1039(4) 0.094(2) Uani 1 1 d .
H5A H 0.3101 0.0319 0.1437 0.141 Uiso 1 1 calc R
H5B H 0.3098 0.0866 0.0603 0.141 Uiso 1 1 calc R
H5C H 0.1710 0.0559 0.0428 0.141 Uiso 1 1 calc R
C6 C 0.1307(3) 0.07493(14) 0.2891(3) 0.0347(7) Uani 1 1 d .
H6A H 0.1759 0.0403 0.3328 0.052 Uiso 1 1 calc R
H6B H 0.0469 0.0646 0.2189 0.052 Uiso 1 1 calc R
H6C H 0.1103 0.0995 0.3483 0.052 Uiso 1 1 calc R
C7 C 0.0774(3) 0.18498(15) 0.5370(3) 0.0449(8) Uani 1 1 d .
H7A H 0.0215 0.1605 0.5661 0.067 Uiso 1 1 calc R
H7B H 0.0570 0.1775 0.4476 0.067 Uiso 1 1 calc R
H7C H 0.0585 0.2250 0.5479 0.067 Uiso 1 1 calc R
C8 C 0.3553(4) 0.21884(12) 0.5679(4) 0.0516(10) Uani 1 1 d .
H8A H 0.4523 0.2130 0.6137 0.077 Uiso 1 1 calc R
H8B H 0.3325 0.2584 0.5786 0.077 Uiso 1 1 calc R
H8C H 0.3311 0.2109 0.4781 0.077 Uiso 1 1 calc R
C9 C 0.3005(3) 0.19486(12) 0.7985(3) 0.0317(6) Uani 1 1 d .
H9A H 0.2532 0.1709 0.8381 0.048 Uiso 1 1 calc R
H9B H 0.2714 0.2345 0.7969 0.048 Uiso 1 1 calc R
H9C H 0.3978 0.1923 0.8470 0.048 Uiso 1 1 calc R
C10 C 0.3952(3) 0.02671(16) 0.8466(3) 0.0504(9) Uani 1 1 d .
H10A H 0.4234 0.0604 0.9010 0.076 Uiso 1 1 calc R
H10B H 0.4718 0.0121 0.8295 0.076 Uiso 1 1 calc R
H10C H 0.3636 -0.0028 0.8890 0.076 Uiso 1 1 calc R
C11 C 0.1056(3) 0.06414(15) 0.7320(4) 0.0432(8) Uani 1 1 d .
H11A H 0.1238 0.0987 0.7837 0.065 Uiso 1 1 calc R
H11B H 0.0871 0.0325 0.7785 0.065 Uiso 1 1 calc R
H11C H 0.0273 0.0704 0.6533 0.065 Uiso 1 1 calc R
C12 C 0.2080(4) -0.01934(13) 0.5966(3) 0.0477(9) Uani 1 1 d .
H12A H 0.1348 -0.0106 0.5157 0.072 Uiso 1 1 calc R
H12B H 0.1778 -0.0484 0.6410 0.072 Uiso 1 1 calc R
H12C H 0.2860 -0.0336 0.5815 0.072 Uiso 1 1 calc R
C13 C 0.6380(3) 0.13942(13) 0.8188(3) 0.0338(6) Uani 1 1 d .
H13A H 0.5500 0.1368 0.8269 0.041 Uiso 1 1 calc R
H13B H 0.6593 0.1801 0.8126 0.041 Uiso 1 1 calc R
C14 C 0.7474(3) 0.11124(16) 0.9296(3) 0.0411(7) Uani 1 1 d .
H14A H 0.7896 0.1388 0.9989 0.049 Uiso 1 1 calc R
H14B H 0.7107 0.0790 0.9619 0.049 Uiso 1 1 calc R
C15 C 0.8475(4) 0.09066(17) 0.8765(3) 0.0490(9) Uani 1 1 d .
H15A H 0.9252 0.1170 0.9000 0.059 Uiso 1 1 calc R
H15B H 0.8809 0.0522 0.9092 0.059 Uiso 1 1 calc R
C16 C 0.7749(3) 0.08915(18) 0.7390(3) 0.0469(9) Uani 1 1 d .
H16A H 0.8192 0.1147 0.6982 0.056 Uiso 1 1 calc R
H16B H 0.7756 0.0500 0.7073 0.056 Uiso 1 1 calc R

loop_
_atom_site_aniso_label
_atom_site_aniso_U_11
_atom_site_aniso_U_22
_atom_site_aniso_U_33
_atom_site_aniso_U_23
_atom_site_aniso_U_13
_atom_site_aniso_U_12
Lu1 0.01579(5) 0.01543(5) 0.01504(5) 0.00212(4) 0.00742(4) 0.00403(4)
Si1 0.0213(3) 0.0167(3) 0.0207(3) 0.0029(2) 0.0093(3) -0.0008(3)
Si2 0.0250(4) 0.0253(4) 0.0209(3) 0.0070(3) 0.0003(3) -0.0056(3)
Si3 0.0292(4) 0.0195(3) 0.0249(3) -0.0008(3) 0.0144(3) 0.0073(3)
Si4 0.0193(3) 0.0222(3) 0.0184(3) 0.0009(3) 0.0095(3) -0.0006(3)
O1 0.0184(9) 0.0312(10) 0.0250(9) -0.0025(8) 0.0077(7) 0.0038(7)
N1 0.0203(10) 0.0154(9) 0.0168(9) 0.0016(7) 0.0070(8) -0.0009(8)
N2 0.0178(9) 0.0167(9) 0.0175(9) -0.0004(7) 0.0076(8) 0.0035(7)
N3 0.0222(10) 0.0208(11) 0.0342(12) -0.0017(9) 0.0099(9) 0.0029(9)
C1 0.0419(17) 0.0342(15) 0.0339(15) -0.0013(12) 0.0237(14) -0.0059(13)
C2 0.0310(14) 0.0195(13) 0.0398(15) 0.0068(11) 0.0153(12) -0.0019(11)
C3 0.0212(13) 0.0296(14) 0.0285(13) 0.0020(11) 0.0055(11) -0.0023(11)
C4 0.053(3) 0.057(3) 0.171(6) 0.068(3) -0.062(3) -0.022(2)
C5 0.068(3) 0.178(6) 0.050(2) -0.072(3) 0.038(2) -0.073(3)
C6 0.0268(14) 0.0423(17) 0.0349(16) -0.0087(13) 0.0118(12) -0.0109(12)
C7 0.0447(19) 0.0484(19) 0.0320(16) -0.0042(14) 0.0041(14) 0.0290(16)
C8 0.091(3) 0.0154(13) 0.075(3) 0.0012(14) 0.062(2) 0.0023(16)
C9 0.0310(14) 0.0307(14) 0.0332(15) -0.0119(12) 0.0123(12) 0.0031(12)
C10 0.0407(19) 0.055(2) 0.0441(19) 0.0280(17) 0.0041(15) -0.0001(16)
C11 0.0390(17) 0.0433(18) 0.063(2) -0.0056(16) 0.0365(17) -0.0085(14)
C12 0.082(3) 0.0266(15) 0.052(2) -0.0114(14) 0.045(2) -0.0191(16)
C13 0.0281(14) 0.0294(15) 0.0399(16) -0.0142(12) 0.0089(12) 0.0018(11)
C14 0.0328(16) 0.056(2) 0.0286(15) -0.0119(14) 0.0053(13) -0.0011(14)
C15 0.0381(18) 0.064(2) 0.0373(18) 0.0037(16) 0.0058(15) 0.0155(17)
C16 0.0220(14) 0.080(3) 0.0328(16) -0.0003(16) 0.0039(12) 0.0225(16)

loop_
_atom_type_symbol
_atom_type_description
_atom_type_scat_dispersion_real
_atom_type_scat_dispersion_imag
_atom_type_scat_source
C C 0.0033 0.0016 'International Tables Vol C Tables 4.2.6.8 and 6.1.1.4'
H H 0.0000 0.0000 'International Tables Vol C Tables 4.2.6.8 and 6.1.1.4'
N N 0.0061 0.0033 'International Tables Vol C Tables 4.2.6.8 and 6.1.1.4'
O O 0.0106 0.0060 'International Tables Vol C Tables 4.2.6.8 and 6.1.1.4'
Si Si 0.0817 0.0704 'International Tables Vol C Tables 4.2.6.8 and 6.1.1.4'
Lu Lu -0.4720 5.8584 'International Tables Vol C Tables 4.2.6.8 and 6.1.1.4'

loop_
_geom_angle_atom_site_label_1
_geom_angle_atom_site_label_2
_geom_angle_atom_site_label_3
_geom_angle
_geom_angle_site_symmetry_1
_geom_angle_site_symmetry_3
N1 Lu1 N2 115.40(7) . .
N1 Lu1 N3 102.17(8) . .
N2 Lu1 N3 107.13(8) . .
N1 Lu1 N3 108.04(8) . 3_656
N2 Lu1 N3 127.46(8) . 3_656
N3 Lu1 N3 33.08(10) . 3_656
N1 Lu1 O1 125.40(7) . .
N2 Lu1 O1 93.04(7) . .
N3 Lu1 O1 112.94(7) . .
N3 Lu1 O1 84.51(7) 3_656 .
N1 Si1 C1 113.85(12) . .
N1 Si1 C3 108.53(11) . .
C1 Si1 C3 106.78(14) . .
N1 Si1 C2 113.95(11) . .
C1 Si1 C2 106.94(13) . .
C3 Si1 C2 106.30(13) . .
N1 Si1 Lu1 34.31(7) . .
C1 Si1 Lu1 127.23(10) . .
C3 Si1 Lu1 74.26(9) . .
C2 Si1 Lu1 123.72(9) . .
N1 Si2 C5 112.17(17) . .
N1 Si2 C4 113.20(16) . .
C5 Si2 C4 107.4(3) . .
N1 Si2 C6 111.48(12) . .
C5 Si2 C6 105.81(18) . .
C4 Si2 C6 106.3(2) . .
N1 Si2 Lu1 34.91(6) . .
C5 Si2 Lu1 116.6(2) . .
C4 Si2 Lu1 133.0(2) . .
C6 Si2 Lu1 77.41(10) . .
N2 Si3 C8 109.68(12) . .
N2 Si3 C7 114.35(13) . .
C8 Si3 C7 105.26(18) . .
N2 Si3 C9 114.00(12) . .
C8 Si3 C9 104.94(16) . .
C7 Si3 C9 107.86(13) . .
N2 Si3 Lu1 36.14(7) . .
C8 Si3 Lu1 73.63(10) . .
C7 Si3 Lu1 123.25(10) . .
C9 Si3 Lu1 127.66(9) . .
N2 Si4 C10 110.29(13) . .
N2 Si4 C12 112.48(12) . .
C10 Si4 C12 107.03(18) . .
N2 Si4 C11 114.54(13) . .
C10 Si4 C11 107.08(17) . .
C12 Si4 C11 104.95(16) . .
C13 O1 C16 106.0(2) . .
C13 O1 Lu1 127.09(15) . .
C16 O1 Lu1 126.79(17) . .
Si2 N1 Si1 121.96(12) . .
Si2 N1 Lu1 118.52(10) . .
Si1 N1 Lu1 119.46(10) . .
Si3 N2 Si4 120.36(11) . .
Si3 N2 Lu1 116.66(10) . .
Si4 N2 Lu1 122.74(10) . .
N3 N3 Lu1 74.76(19) 3_656 .
N3 N3 Lu1 72.16(18) 3_656 3_656
Lu1 N3 Lu1 146.92(10) . 3_656
O1 C13 C14 104.6(2) . .
C15 C14 C13 104.2(3) . .
C16 C15 C14 106.1(3) . .
O1 C16 C15 108.4(3) . .

loop_
_geom_bond_atom_site_label_1
_geom_bond_atom_site_label_2
_geom_bond_distance
_geom_bond_site_symmetry_2
Lu1 N1 2.1930(19) .
Lu1 N2 2.2136(19) .
Lu1 N3 2.241(2) .
Lu1 N3 2.272(2) 3_656
Lu1 O1 2.3214(18) .
Si1 N1 1.720(2) .
Si1 C1 1.877(3) .
Si1 C3 1.880(3) .
Si1 C2 1.880(3) .
Si2 N1 1.714(2) .
Si2 C5 1.860(4) .
Si2 C4 1.862(4) .
Si2 C6 1.864(3) .
Si3 N2 1.716(2) .
Si3 C8 1.874(3) .
Si3 C7 1.879(3) .
Si3 C9 1.887(3) .
Si4 N2 1.722(2) .
Si4 C10 1.866(3) .
Si4 C12 1.866(3) .
Si4 C11 1.875(3) .
O1 C13 1.457(3) .
O1 C16 1.466(3) .
N3 N3 1.285(4) 3_656
N3 Lu1 2.272(2) 3_656
C13 C14 1.512(4) .
C14 C15 1.509(5) .
C15 C16 1.467(4) .
